data_1542926
loop_
_publ_author_name
'Shi, Yong-Gang'
'Yang, Deng-Tao'
'Mellerup, Soren K.'
'Wang, Nan'
'Peng, Tai'
'Wang, Suning'

_publ_section_title
;
 1,1-Hydroboration of Fused Azole-Isoindole Analogues as an Approach for
 Construction of B,N-Heterocycles and Azole-Fused B,N-Naphthalenes.
;
_journal_issue 7
_journal_name_full 'Organic letters'
_journal_page_first 1626
_journal_page_last 1629
_journal_paper_doi 10.1021/acs.orglett.6b00485
_journal_volume 18
_journal_year 2016
_chemical_formula_sum 'C34 H36 B N3'
_chemical_formula_weight 497.47
_chemical_name_systematic
; 
 ? 
;
_space_group_IT_number 14
_symmetry_cell_setting monoclinic
_symmetry_space_group_name_Hall '-P 2ybc'
_symmetry_space_group_name_H-M 'P 1 21/c 1'
_atom_sites_solution_hydrogens geom
_atom_sites_solution_primary direct
_atom_sites_solution_secondary difmap
_audit_creation_method SHELXL-97
_cell_angle_alpha 90.00
_cell_angle_beta 95.171(5)
_cell_angle_gamma 90.00
_cell_formula_units_Z 4
_cell_length_a 21.303(3)
_cell_length_b 13.582(2)
_cell_length_c 9.6038(12)
_cell_measurement_reflns_used 9905
_cell_measurement_temperature 152(2)
_cell_measurement_theta_max 25.28
_cell_measurement_theta_min 2.44
_cell_volume 2767.4(7)
_computing_cell_refinement 'Bruker SAINT'
_computing_data_collection 'Bruker APEX2'
_computing_data_reduction 'Bruker SAINT'
_computing_molecular_graphics 'Bruker SHELXTL'
_computing_publication_material 'Bruker SHELXTL'
_computing_structure_refinement 'SHELXL-97 (Sheldrick, 1997)'
_computing_structure_solution 'SHELXS-97 (Sheldrick, 1990)'
_diffrn_ambient_temperature 152(2)
_diffrn_measured_fraction_theta_full 0.984
_diffrn_measured_fraction_theta_max 0.984
_diffrn_measurement_device_type 'Bruker APEX-II CCD'
_diffrn_measurement_method '\f and \w scans'
_diffrn_radiation_monochromator graphite
_diffrn_radiation_source 'fine-focus sealed tube'
_diffrn_radiation_type MoK\a
_diffrn_radiation_wavelength 0.71073
_diffrn_reflns_av_R_equivalents 0.1033
_diffrn_reflns_av_sigmaI/netI 0.0684
_diffrn_reflns_limit_h_max 27
_diffrn_reflns_limit_h_min -27
_diffrn_reflns_limit_k_max 17
_diffrn_reflns_limit_k_min -17
_diffrn_reflns_limit_l_max 12
_diffrn_reflns_limit_l_min -12
_diffrn_reflns_number 55533
_diffrn_reflns_theta_full 27.39
_diffrn_reflns_theta_max 27.39
_diffrn_reflns_theta_min 2.44
_diffrn_standards_number 0
_exptl_absorpt_coefficient_mu 0.069
_exptl_absorpt_correction_T_max 0.9986
_exptl_absorpt_correction_T_min 0.9986
_exptl_absorpt_correction_type multi-scan
_exptl_crystal_colour colorless
_exptl_crystal_density_diffrn 1.194
_exptl_crystal_density_method 'not measured'
_exptl_crystal_description block
_exptl_crystal_F_000 1064
_exptl_crystal_size_max 0.02
_exptl_crystal_size_mid 0.02
_exptl_crystal_size_min 0.02
_refine_diff_density_max 0.303
_refine_diff_density_min -0.235
_refine_diff_density_rms 0.049
_refine_ls_extinction_method none
_refine_ls_goodness_of_fit_ref 1.030
_refine_ls_hydrogen_treatment constr
_refine_ls_matrix_type full
_refine_ls_number_parameters 350
_refine_ls_number_reflns 6209
_refine_ls_number_restraints 0
_refine_ls_restrained_S_all 1.030
_refine_ls_R_factor_all 0.0882
_refine_ls_R_factor_gt 0.0470
_refine_ls_shift/su_max 0.000
_refine_ls_shift/su_mean 0.000
_refine_ls_structure_factor_coef Fsqd
_refine_ls_weighting_details 'calc w=1/[\s^2^(Fo^2^)+(0.0400P)^2^+1.0000P] where P=(Fo^2^+2Fc^2^)/3'
_refine_ls_weighting_scheme calc
_refine_ls_wR_factor_gt 0.0965
_refine_ls_wR_factor_ref 0.1101
_reflns_number_gt 4320
_reflns_number_total 6209
_reflns_threshold_expression >2sigma(I)
_cod_data_source_file ol6b00485_si_002.cif
_cod_data_source_block syg
_cod_depositor_comments
;
The following automatic conversions were performed:

'_symmetry_cell_setting' value 'Monoclinic' changed to 'monoclinic'
according to
/usr/data/users/saulius/crontab/automatic-downloads/rss-feeds/ACS/lib/dictionaries/cif_core.dic
dictionary named 'cif_core.dic' version 2.4.2 from 2011-04-26.

Automatic conversion script
Id: cif_fix_values 4268 2015-11-12 08:31:59Z antanas 

 Adding full bibliography for 1542925--1542926.cif.
;
_cod_original_cell_volume 2767.5(7)
_cod_original_sg_symbol_H-M P2(1)/c
_cod_database_code 1542926

loop_
_symmetry_equiv_pos_as_xyz
'x, y, z'
'-x, y+1/2, -z+1/2'
'-x, -y, -z'
'x, -y-1/2, z-1/2'

loop_
_atom_site_label
_atom_site_type_symbol
_atom_site_fract_x
_atom_site_fract_y
_atom_site_fract_z
_atom_site_U_iso_or_equiv
_atom_site_adp_type
_atom_site_occupancy
_atom_site_symmetry_multiplicity
_atom_site_calc_flag
_atom_site_refinement_flags
B1 B 0.27041(8) 0.05887(12) 0.32990(17) 0.0145(4) Uani 1 1 d .
N1 N 0.24209(5) 0.01348(9) 0.46913(12) 0.0140(3) Uani 1 1 d .
N2 N 0.18090(6) -0.01573(9) 0.48195(13) 0.0155(3) Uani 1 1 d .
N3 N 0.23830(6) -0.03139(9) 0.68495(12) 0.0139(3) Uani 1 1 d .
C1 C 0.31584(7) 0.14380(11) 0.41071(15) 0.0175(3) Uani 1 1 d .
H1A H 0.3378 0.1813 0.3411 0.021 Uiso 1 1 calc R
H1B H 0.2895 0.1904 0.4591 0.021 Uiso 1 1 calc R
C2 C 0.36354(7) 0.09748(11) 0.51502(15) 0.0168(3) Uani 1 1 d .
C3 C 0.42780(8) 0.11828(13) 0.52328(17) 0.0239(4) Uani 1 1 d .
H3A H 0.4430 0.1655 0.4615 0.029 Uiso 1 1 calc R
C4 C 0.47008(7) 0.07157(14) 0.61958(17) 0.0266(4) Uani 1 1 d .
H4A H 0.5137 0.0868 0.6226 0.032 Uiso 1 1 calc R
C5 C 0.44925(7) 0.00276(13) 0.71162(17) 0.0249(4) Uani 1 1 d .
H5A H 0.4784 -0.0288 0.7777 0.030 Uiso 1 1 calc R
C6 C 0.38557(7) -0.01966(12) 0.70658(15) 0.0192(3) Uani 1 1 d .
H6A H 0.3709 -0.0670 0.7688 0.023 Uiso 1 1 calc R
C7 C 0.34320(7) 0.02792(11) 0.60937(15) 0.0156(3) Uani 1 1 d .
C8 C 0.27611(7) 0.00434(10) 0.59058(15) 0.0137(3) Uani 1 1 d .
C9 C 0.17984(7) -0.04246(11) 0.61275(15) 0.0146(3) Uani 1 1 d .
C10 C 0.25261(7) -0.03391(12) 0.83758(15) 0.0185(3) Uani 1 1 d .
H10A H 0.2848 0.0156 0.8654 0.028 Uiso 1 1 calc R
H10B H 0.2683 -0.0994 0.8660 0.028 Uiso 1 1 calc R
H10C H 0.2143 -0.0196 0.8830 0.028 Uiso 1 1 calc R
C11 C 0.12401(7) -0.07976(12) 0.67552(16) 0.0194(3) Uani 1 1 d .
C12 C 0.06637(7) -0.03210(14) 0.64645(18) 0.0268(4) Uani 1 1 d .
H12A H 0.0632 0.0236 0.5864 0.032 Uiso 1 1 calc R
C13 C 0.01353(8) -0.06675(17) 0.7062(2) 0.0391(5) Uani 1 1 d .
H13A H -0.0259 -0.0346 0.6872 0.047 Uiso 1 1 calc R
C14 C 0.01839(9) -0.14788(17) 0.79295(19) 0.0411(5) Uani 1 1 d .
H14A H -0.0178 -0.1708 0.8342 0.049 Uiso 1 1 calc R
C15 C 0.07513(9) -0.19608(15) 0.82057(18) 0.0357(5) Uani 1 1 d .
H15A H 0.0779 -0.2523 0.8796 0.043 Uiso 1 1 calc R
C16 C 0.12813(8) -0.16215(13) 0.76178(17) 0.0253(4) Uani 1 1 d .
H16A H 0.1673 -0.1952 0.7804 0.030 Uiso 1 1 calc R
C17 C 0.31815(6) -0.02040(11) 0.25946(14) 0.0140(3) Uani 1 1 d .
C18 C 0.33079(7) -0.12021(11) 0.29851(15) 0.0172(3) Uani 1 1 d .
C19 C 0.37452(7) -0.17597(12) 0.23253(16) 0.0212(4) Uani 1 1 d .
H19A H 0.3810 -0.2426 0.2603 0.025 Uiso 1 1 calc R
C20 C 0.40883(7) -0.13886(13) 0.12873(16) 0.0222(4) Uani 1 1 d .
C21 C 0.39692(7) -0.04226(12) 0.08941(16) 0.0197(3) Uani 1 1 d .
H21A H 0.4194 -0.0146 0.0179 0.024 Uiso 1 1 calc R
C22 C 0.35295(7) 0.01638(11) 0.15108(15) 0.0156(3) Uani 1 1 d .
C23 C 0.34670(7) 0.12040(12) 0.09362(16) 0.0203(4) Uani 1 1 d .
H23A H 0.3576 0.1210 -0.0034 0.031 Uiso 1 1 calc R
H23B H 0.3753 0.1642 0.1502 0.031 Uiso 1 1 calc R
H23C H 0.3032 0.1431 0.0969 0.031 Uiso 1 1 calc R
C24 C 0.45800(8) -0.20053(14) 0.0655(2) 0.0326(4) Uani 1 1 d .
H24A H 0.4643 -0.1756 -0.0280 0.049 Uiso 1 1 calc R
H24B H 0.4438 -0.2691 0.0587 0.049 Uiso 1 1 calc R
H24C H 0.4978 -0.1969 0.1249 0.049 Uiso 1 1 calc R
C25 C 0.29965(8) -0.17576(12) 0.41101(17) 0.0221(4) Uani 1 1 d .
H25A H 0.3060 -0.2466 0.3994 0.033 Uiso 1 1 calc R
H25B H 0.2544 -0.1613 0.4029 0.033 Uiso 1 1 calc R
H25C H 0.3184 -0.1552 0.5033 0.033 Uiso 1 1 calc R
C26 C 0.21021(7) 0.09326(11) 0.21962(15) 0.0149(3) Uani 1 1 d .
C27 C 0.19381(7) 0.19281(11) 0.18649(15) 0.0173(3) Uani 1 1 d .
C28 C 0.14589(7) 0.21572(12) 0.08243(16) 0.0216(4) Uani 1 1 d .
H28A H 0.1372 0.2830 0.0619 0.026 Uiso 1 1 calc R
C29 C 0.11056(7) 0.14450(13) 0.00803(16) 0.0223(4) Uani 1 1 d .
C30 C 0.12395(7) 0.04728(12) 0.04254(15) 0.0194(3) Uani 1 1 d .
H30A H 0.0994 -0.0033 -0.0041 0.023 Uiso 1 1 calc R
C31 C 0.17238(7) 0.02102(11) 0.14381(15) 0.0159(3) Uani 1 1 d .
C32 C 0.18063(7) -0.08871(11) 0.16618(16) 0.0194(3) Uani 1 1 d .
H32A H 0.1485 -0.1241 0.1063 0.029 Uiso 1 1 calc R
H32B H 0.1762 -0.1046 0.2643 0.029 Uiso 1 1 calc R
H32C H 0.2226 -0.1085 0.1424 0.029 Uiso 1 1 calc R
C33 C 0.05968(8) 0.17239(15) -0.10496(18) 0.0323(4) Uani 1 1 d .
H33A H 0.0407 0.2352 -0.0810 0.048 Uiso 1 1 calc R
H33B H 0.0272 0.1211 -0.1128 0.048 Uiso 1 1 calc R
H33C H 0.0781 0.1789 -0.1944 0.048 Uiso 1 1 calc R
C34 C 0.22551(8) 0.28201(12) 0.25667(17) 0.0234(4) Uani 1 1 d .
H34A H 0.2042 0.3420 0.2206 0.035 Uiso 1 1 calc R
H34B H 0.2698 0.2839 0.2369 0.035 Uiso 1 1 calc R
H34C H 0.2230 0.2779 0.3579 0.035 Uiso 1 1 calc R

loop_
_atom_site_aniso_label
_atom_site_aniso_U_11
_atom_site_aniso_U_22
_atom_site_aniso_U_33
_atom_site_aniso_U_23
_atom_site_aniso_U_13
_atom_site_aniso_U_12
B1 0.0177(8) 0.0123(9) 0.0137(8) 0.0015(7) 0.0030(7) -0.0024(7)
N1 0.0125(6) 0.0135(7) 0.0161(6) -0.0006(5) 0.0019(5) -0.0026(5)
N2 0.0130(6) 0.0147(7) 0.0192(6) -0.0003(5) 0.0036(5) -0.0029(5)
N3 0.0148(6) 0.0132(7) 0.0140(6) 0.0005(5) 0.0026(5) -0.0010(5)
C1 0.0213(8) 0.0154(8) 0.0166(7) -0.0017(6) 0.0059(6) -0.0054(6)
C2 0.0188(8) 0.0176(8) 0.0142(7) -0.0067(6) 0.0031(6) -0.0053(6)
C3 0.0229(9) 0.0294(10) 0.0196(8) -0.0040(7) 0.0037(7) -0.0115(7)
C4 0.0142(8) 0.0418(11) 0.0236(9) -0.0094(8) 0.0014(7) -0.0096(8)
C5 0.0161(8) 0.0372(11) 0.0207(8) -0.0052(7) -0.0028(6) -0.0004(7)
C6 0.0196(8) 0.0214(9) 0.0167(7) -0.0020(6) 0.0013(6) -0.0018(7)
C7 0.0146(7) 0.0168(8) 0.0156(7) -0.0054(6) 0.0024(6) -0.0033(6)
C8 0.0160(7) 0.0095(7) 0.0158(7) -0.0009(6) 0.0025(6) -0.0004(6)
C9 0.0146(7) 0.0121(8) 0.0172(7) -0.0014(6) 0.0024(6) -0.0004(6)
C10 0.0211(8) 0.0208(9) 0.0137(7) 0.0015(6) 0.0017(6) -0.0002(7)
C11 0.0177(8) 0.0225(9) 0.0186(8) -0.0054(6) 0.0052(6) -0.0073(7)
C12 0.0175(8) 0.0367(11) 0.0263(9) -0.0082(8) 0.0015(7) -0.0041(7)
C13 0.0178(9) 0.0633(15) 0.0368(11) -0.0207(10) 0.0052(8) -0.0095(9)
C14 0.0334(11) 0.0631(15) 0.0295(10) -0.0202(10) 0.0177(8) -0.0318(10)
C15 0.0457(12) 0.0373(12) 0.0260(9) -0.0067(8) 0.0128(8) -0.0257(9)
C16 0.0291(9) 0.0239(9) 0.0236(9) -0.0034(7) 0.0061(7) -0.0097(7)
C17 0.0130(7) 0.0145(8) 0.0135(7) -0.0030(6) -0.0034(6) -0.0020(6)
C18 0.0168(8) 0.0159(8) 0.0176(8) -0.0033(6) -0.0063(6) -0.0015(6)
C19 0.0212(8) 0.0160(8) 0.0246(9) -0.0061(7) -0.0087(7) 0.0038(7)
C20 0.0157(8) 0.0276(10) 0.0219(8) -0.0105(7) -0.0057(6) 0.0057(7)
C21 0.0152(8) 0.0282(9) 0.0153(7) -0.0045(6) -0.0003(6) 0.0005(7)
C22 0.0133(7) 0.0181(8) 0.0146(7) -0.0032(6) -0.0030(6) 0.0001(6)
C23 0.0202(8) 0.0241(9) 0.0174(8) 0.0015(6) 0.0051(6) -0.0010(7)
C24 0.0242(9) 0.0384(11) 0.0345(10) -0.0134(8) -0.0015(8) 0.0112(8)
C25 0.0274(9) 0.0121(8) 0.0262(9) 0.0001(6) -0.0013(7) 0.0005(7)
C26 0.0158(8) 0.0160(8) 0.0139(7) 0.0011(6) 0.0067(6) 0.0004(6)
C27 0.0180(8) 0.0167(8) 0.0185(8) 0.0019(6) 0.0096(6) 0.0017(6)
C28 0.0248(9) 0.0206(9) 0.0209(8) 0.0068(7) 0.0098(7) 0.0094(7)
C29 0.0204(8) 0.0319(10) 0.0153(8) 0.0042(7) 0.0061(6) 0.0103(7)
C30 0.0163(8) 0.0258(9) 0.0163(8) -0.0024(7) 0.0026(6) 0.0014(7)
C31 0.0166(7) 0.0175(8) 0.0141(7) 0.0000(6) 0.0046(6) 0.0022(6)
C32 0.0217(8) 0.0173(8) 0.0183(8) -0.0009(6) -0.0033(6) -0.0031(7)
C33 0.0321(10) 0.0416(12) 0.0225(9) 0.0052(8) -0.0010(7) 0.0143(9)
C34 0.0281(9) 0.0147(8) 0.0286(9) 0.0025(7) 0.0085(7) 0.0031(7)

loop_
_atom_type_symbol
_atom_type_description
_atom_type_scat_dispersion_real
_atom_type_scat_dispersion_imag
_atom_type_scat_source
C C 0.0033 0.0016 'International Tables Vol C Tables 4.2.6.8 and 6.1.1.4'
H H 0.0000 0.0000 'International Tables Vol C Tables 4.2.6.8 and 6.1.1.4'
B B 0.0013 0.0007 'International Tables Vol C Tables 4.2.6.8 and 6.1.1.4'
N N 0.0061 0.0033 'International Tables Vol C Tables 4.2.6.8 and 6.1.1.4'

loop_
_geom_angle_atom_site_label_1
_geom_angle_atom_site_label_2
_geom_angle_atom_site_label_3
_geom_angle
N1 B1 C1 97.04(11)
N1 B1 C26 107.93(11)
C1 B1 C26 119.37(13)
N1 B1 C17 111.83(12)
C1 B1 C17 106.76(12)
C26 B1 C17 112.88(12)
C8 N1 N2 109.97(12)
C8 N1 B1 122.90(12)
N2 N1 B1 127.06(11)
C9 N2 N1 105.29(11)
C8 N3 C9 105.49(12)
C8 N3 C10 126.35(12)
C9 N3 C10 126.57(12)
C2 C1 B1 110.71(12)
C3 C2 C7 117.29(14)
C3 C2 C1 123.80(14)
C7 C2 C1 118.90(13)
C4 C3 C2 121.44(15)
C3 C4 C5 120.54(15)
C4 C5 C6 119.60(15)
C5 C6 C7 119.52(15)
C6 C7 C2 121.60(14)
C6 C7 C8 123.19(14)
C2 C7 C8 115.05(13)
N1 C8 N3 108.18(12)
N1 C8 C7 122.75(13)
N3 C8 C7 129.05(13)
N2 C9 N3 111.07(12)
N2 C9 C11 124.96(13)
N3 C9 C11 123.97(13)
C16 C11 C12 120.02(15)
C16 C11 C9 120.76(14)
C12 C11 C9 119.22(15)
C13 C12 C11 119.44(18)
C14 C13 C12 119.99(18)
C15 C14 C13 120.79(17)
C14 C15 C16 119.73(18)
C15 C16 C11 120.03(17)
C22 C17 C18 115.35(13)
C22 C17 B1 116.61(13)
C18 C17 B1 127.98(13)
C19 C18 C17 120.95(14)
C19 C18 C25 113.93(14)
C17 C18 C25 125.12(14)
C20 C19 C18 123.16(15)
C21 C20 C19 116.54(14)
C21 C20 C24 122.23(16)
C19 C20 C24 121.20(16)
C20 C21 C22 122.50(15)
C21 C22 C17 121.50(14)
C21 C22 C23 114.54(13)
C17 C22 C23 123.96(13)
C27 C26 C31 115.00(13)
C27 C26 B1 124.80(13)
C31 C26 B1 120.12(13)
C28 C27 C26 121.29(14)
C28 C27 C34 114.04(14)
C26 C27 C34 124.67(14)
C29 C28 C27 122.79(15)
C28 C29 C30 116.88(14)
C28 C29 C33 121.13(15)
C30 C29 C33 121.99(16)
C29 C30 C31 122.19(15)
C30 C31 C26 121.77(14)
C30 C31 C32 114.75(13)
C26 C31 C32 123.47(13)

loop_
_geom_bond_atom_site_label_1
_geom_bond_atom_site_label_2
_geom_bond_distance
B1 N1 1.636(2)
B1 C1 1.654(2)
B1 C26 1.655(2)
B1 C17 1.666(2)
N1 C8 1.3224(18)
N1 N2 1.3788(16)
N2 C9 1.3098(19)
N3 C8 1.3555(18)
N3 C9 1.3780(19)
N3 C10 1.4704(18)
C1 C2 1.500(2)
C2 C3 1.393(2)
C2 C7 1.404(2)
C3 C4 1.385(2)
C4 C5 1.387(2)
C5 C6 1.387(2)
C6 C7 1.397(2)
C7 C8 1.460(2)
C9 C11 1.471(2)
C11 C16 1.390(2)
C11 C12 1.394(2)
C12 C13 1.391(2)
C13 C14 1.380(3)
C14 C15 1.379(3)
C15 C16 1.386(2)
C17 C22 1.422(2)
C17 C18 1.426(2)
C18 C19 1.396(2)
C18 C25 1.518(2)
C19 C20 1.383(2)
C20 C21 1.383(2)
C20 C24 1.510(2)
C21 C22 1.401(2)
C22 C23 1.518(2)
C26 C27 1.425(2)
C26 C31 1.427(2)
C27 C28 1.398(2)
C27 C34 1.515(2)
C28 C29 1.384(2)
C29 C30 1.385(2)
C29 C33 1.511(2)
C30 C31 1.399(2)
C31 C32 1.514(2)
